data_2226551
loop_
_publ_author_name
'Zhang, Yuan'
'Han, Meng Ting'

_publ_section_title
;
 (3-Pyridyl)methanaminium 4-nitrophenolate 4-nitrophenol solvate
;
_journal_coeditor_code JH2162
_journal_issue 7
_journal_name_full 'Acta Crystallographica Section E'
_journal_page_first o1649
_journal_paper_doi 10.1107/S1600536810021902
_journal_volume 66
_journal_year 2010
_chemical_formula_iupac 'C6 H9 N2 +, C6 H4 N O3 -, C6 H5 n O3'
_chemical_formula_moiety 'C6 H9 N2 +, C6 H4 N O3 -, C6 H5 N O3'
_chemical_formula_sum 'C18 H18 N4 O6'
_chemical_formula_weight 386.36
_chemical_name_systematic
;
(3-Pyridyl)methanaminium 4-nitrophenolate 4-nitrophenol solvate
;
_space_group_IT_number 2
_symmetry_cell_setting triclinic
_symmetry_space_group_name_Hall '-P 1'
_symmetry_space_group_name_H-M 'P -1'
_atom_sites_solution_hydrogens geom
_atom_sites_solution_primary direct
_atom_sites_solution_secondary difmap
_audit_creation_method SHELXL-97
_cell_angle_alpha 92.41(3)
_cell_angle_beta 95.56(3)
_cell_angle_gamma 113.99(3)
_cell_formula_units_Z 2
_cell_length_a 6.3666(13)
_cell_length_b 7.4451(15)
_cell_length_c 21.262(4)
_cell_measurement_reflns_used 4182
_cell_measurement_temperature 293(2)
_cell_measurement_theta_max 27.4801
_cell_measurement_theta_min 2.6189
_cell_volume 912.7(4)
_computing_cell_refinement 'CrystalClear (Rigaku, 2005)'
_computing_data_collection 'CrystalClear (Rigaku, 2005)'
_computing_data_reduction 'CrystalClear (Rigaku, 2005)'
_computing_molecular_graphics 'SHELXTL (Sheldrick, 2008)'
_computing_publication_material 'SHELXTL (Sheldrick, 2008)'
_computing_structure_refinement 'SHELXL97 (Sheldrick, 2008)'
_computing_structure_solution 'SHELXS97 (Sheldrick, 2008)'
_diffrn_ambient_temperature 293(2)
_diffrn_detector_area_resol_mean 13.6612
_diffrn_measured_fraction_theta_full 0.997
_diffrn_measured_fraction_theta_max 0.997
_diffrn_measurement_device_type 'Rigaku Mercury2'
_diffrn_measurement_method CCD_Profile_fitting
_diffrn_radiation_monochromator graphite
_diffrn_radiation_source 'fine-focus sealed tube'
_diffrn_radiation_type MoK\a
_diffrn_radiation_wavelength 0.71073
_diffrn_reflns_av_R_equivalents 0.0335
_diffrn_reflns_av_sigmaI/netI 0.0403
_diffrn_reflns_limit_h_max 8
_diffrn_reflns_limit_h_min -8
_diffrn_reflns_limit_k_max 9
_diffrn_reflns_limit_k_min -9
_diffrn_reflns_limit_l_max 27
_diffrn_reflns_limit_l_min -27
_diffrn_reflns_number 9547
_diffrn_reflns_theta_full 27.48
_diffrn_reflns_theta_max 27.48
_diffrn_reflns_theta_min 3.01
_exptl_absorpt_coefficient_mu 0.108
_exptl_absorpt_correction_T_max 1.0000
_exptl_absorpt_correction_T_min 0.8251
_exptl_absorpt_correction_type multi-scan
_exptl_absorpt_process_details '(CrystalClear; Rigaku, 2005)'
_exptl_crystal_colour Colorless
_exptl_crystal_density_diffrn 1.406
_exptl_crystal_density_method 'not measured'
_exptl_crystal_description Prism
_exptl_crystal_F_000 404
_exptl_crystal_size_max 0.2000
_exptl_crystal_size_mid 0.2000
_exptl_crystal_size_min 0.2000
_refine_diff_density_max 0.163
_refine_diff_density_min -0.251
_refine_ls_extinction_method none
_refine_ls_goodness_of_fit_ref 1.046
_refine_ls_hydrogen_treatment constr
_refine_ls_matrix_type full
_refine_ls_number_parameters 253
_refine_ls_number_reflns 4182
_refine_ls_number_restraints 0
_refine_ls_restrained_S_all 1.046
_refine_ls_R_factor_all 0.0824
_refine_ls_R_factor_gt 0.0535
_refine_ls_shift/su_max 0.000
_refine_ls_shift/su_mean 0.000
_refine_ls_structure_factor_coef Fsqd
_refine_ls_weighting_details 'calc w=1/[\s^2^(Fo^2^)+(0.0576P)^2^+0.2125P] where P=(Fo^2^+2Fc^2^)/3'
_refine_ls_weighting_scheme calc
_refine_ls_wR_factor_gt 0.1243
_refine_ls_wR_factor_ref 0.1401
_reflns_number_gt 2896
_reflns_number_total 4182
_reflns_threshold_expression I>2sigma(I)
_cod_data_source_file jh2162.cif
_cod_data_source_block I
_cod_original_cell_volume 912.8(3)
_cod_database_code 2226551
_cod_database_fobs_code 2226551

loop_
_symmetry_equiv_pos_as_xyz
'x, y, z'
'-x, -y, -z'

loop_
_atom_site_type_symbol
_atom_site_label
_atom_site_fract_x
_atom_site_fract_y
_atom_site_fract_z
_atom_site_U_iso_or_equiv
_atom_site_adp_type
_atom_site_calc_flag
_atom_site_refinement_flags
_atom_site_occupancy
_atom_site_disorder_assembly
_atom_site_disorder_group
O O3 0.3538(2) 0.0490(2) 0.19323(6) 0.0471(3) Uani d . 1 . .
O O4 0.7520(2) 0.0641(2) 0.23068(6) 0.0490(4) Uani d . 1 . .
H H4A 0.6012 0.0634 0.2194 0.074 Uiso d R 1 . .
C C10 0.2665(3) 0.2431(3) 0.01944(8) 0.0389(4) Uani d . 1 . .
N N3 0.2243(3) 0.2980(2) -0.04283(8) 0.0481(4) Uani d . 1 . .
C C7 0.3307(3) 0.1152(3) 0.13814(8) 0.0369(4) Uani d . 1 . .
O O2 0.3528(3) 0.2970(2) -0.08282(7) 0.0609(4) Uani d . 1 . .
O O1 0.0584(3) 0.3409(3) -0.05577(7) 0.0687(5) Uani d . 1 . .
C C9 0.1125(3) 0.2297(3) 0.06264(9) 0.0442(5) Uani d . 1 . .
H H9A -0.0114 0.2633 0.0522 0.053 Uiso calc R 1 . .
C C8 0.1442(3) 0.1664(3) 0.12100(9) 0.0438(4) Uani d . 1 . .
H H10A 0.0403 0.1572 0.1499 0.053 Uiso calc R 1 . .
C C13 0.8177(3) 0.1128(3) 0.29326(8) 0.0388(4) Uani d . 1 . .
C C12 0.4868(3) 0.1361(3) 0.09345(9) 0.0445(5) Uani d . 1 . .
H H12A 0.6144 0.1074 0.1040 0.053 Uiso calc R 1 . .
C C11 0.4552(3) 0.1978(3) 0.03479(9) 0.0445(5) Uani d . 1 . .
H H11A 0.5589 0.2091 0.0057 0.053 Uiso calc R 1 . .
C C18 0.6884(3) 0.1667(3) 0.33310(9) 0.0488(5) Uani d . 1 . .
H H18A 0.5513 0.1731 0.3165 0.059 Uiso calc R 1 . .
C C16 0.9669(4) 0.2016(3) 0.42097(9) 0.0523(5) Uani d . 1 . .
C C14 1.0262(3) 0.1105(3) 0.31834(9) 0.0476(5) Uani d . 1 . .
H H14A 1.1167 0.0798 0.2917 0.057 Uiso calc R 1 . .
C C15 1.0994(4) 0.1534(3) 0.38222(10) 0.0530(5) Uani d . 1 . .
H H15A 1.2379 0.1497 0.3991 0.064 Uiso calc R 1 . .
C C17 0.7627(4) 0.2106(3) 0.39719(10) 0.0570(6) Uani d . 1 . .
H H17A 0.6761 0.2459 0.4240 0.068 Uiso calc R 1 . .
O O5 1.2363(4) 0.2523(5) 0.50752(9) 0.1289(10) Uani d . 1 . .
O O6 0.9263(4) 0.2807(4) 0.52407(9) 0.1112(8) Uani d . 1 . .
N N4 1.0492(5) 0.2488(4) 0.48875(10) 0.0792(7) Uani d . 1 . .
N N1 -0.0537(3) 0.7260(2) 0.20070(7) 0.0414(4) Uani d . 1 . .
H H1A -0.1686 0.7006 0.1696 0.062 Uiso calc R 1 . .
H H1B 0.0690 0.8325 0.1935 0.062 Uiso calc R 1 . .
H H1C -0.0989 0.7476 0.2375 0.062 Uiso calc R 1 . .
N N2 0.5902(3) 0.6209(3) 0.28249(8) 0.0502(4) Uani d . 1 . .
C C1 0.5678(4) 0.6498(3) 0.34345(9) 0.0485(5) Uani d . 1 . .
H H1D 0.6919 0.6693 0.3739 0.058 Uiso calc R 1 . .
C C4 0.2013(3) 0.5896(3) 0.25514(9) 0.0398(4) Uani d . 1 . .
C C5 0.4074(3) 0.5913(3) 0.24015(9) 0.0466(5) Uani d . 1 . .
H H5A 0.4205 0.5703 0.1975 0.056 Uiso calc R 1 . .
C C3 0.1849(3) 0.6229(3) 0.31859(9) 0.0469(5) Uani d . 1 . .
H H3A 0.0499 0.6254 0.3309 0.056 Uiso calc R 1 . .
C C6 0.0087(4) 0.5549(3) 0.20322(10) 0.0491(5) Uani d . 1 . .
H H6A 0.0559 0.5305 0.1628 0.059 Uiso calc R 1 . .
H H6C -0.1262 0.4384 0.2101 0.059 Uiso calc R 1 . .
C C2 0.3695(3) 0.6522(3) 0.36331(9) 0.0490(5) Uani d . 1 . .
H H2A 0.3605 0.6733 0.4062 0.059 Uiso calc R 1 . .

loop_
_atom_site_aniso_label
_atom_site_aniso_U_11
_atom_site_aniso_U_22
_atom_site_aniso_U_33
_atom_site_aniso_U_12
_atom_site_aniso_U_13
_atom_site_aniso_U_23
O3 0.0441(8) 0.0624(9) 0.0358(7) 0.0228(7) 0.0022(6) 0.0128(6)
O4 0.0430(8) 0.0695(9) 0.0332(7) 0.0231(7) -0.0002(6) 0.0017(6)
C10 0.0433(10) 0.0396(10) 0.0295(9) 0.0146(8) -0.0031(7) 0.0008(7)
N3 0.0561(11) 0.0485(10) 0.0345(9) 0.0185(8) -0.0034(8) 0.0026(7)
C7 0.0358(9) 0.0402(10) 0.0305(9) 0.0128(8) -0.0018(7) 0.0015(7)
O2 0.0672(10) 0.0792(11) 0.0352(8) 0.0280(8) 0.0083(7) 0.0124(7)
O1 0.0807(12) 0.0936(12) 0.0480(9) 0.0546(10) -0.0054(8) 0.0147(8)
C9 0.0437(11) 0.0536(11) 0.0404(10) 0.0265(9) -0.0004(8) 0.0038(9)
C8 0.0433(11) 0.0561(12) 0.0370(10) 0.0249(9) 0.0074(8) 0.0044(9)
C13 0.0389(10) 0.0422(10) 0.0324(9) 0.0143(8) 0.0020(7) 0.0050(8)
C12 0.0398(10) 0.0605(12) 0.0386(10) 0.0267(9) 0.0014(8) 0.0068(9)
C11 0.0412(10) 0.0563(12) 0.0360(10) 0.0198(9) 0.0059(8) 0.0037(8)
C18 0.0410(11) 0.0651(13) 0.0432(11) 0.0253(10) 0.0035(8) 0.0031(9)
C16 0.0573(13) 0.0654(13) 0.0322(10) 0.0250(11) -0.0012(9) 0.0009(9)
C14 0.0441(11) 0.0602(12) 0.0420(11) 0.0264(10) 0.0024(8) -0.0029(9)
C15 0.0458(12) 0.0689(14) 0.0451(12) 0.0283(11) -0.0090(9) -0.0022(10)
C17 0.0527(13) 0.0778(15) 0.0436(12) 0.0291(12) 0.0128(9) -0.0005(11)
O5 0.1125(19) 0.228(3) 0.0508(12) 0.088(2) -0.0332(12) -0.0189(14)
O6 0.1272(19) 0.172(2) 0.0420(10) 0.0706(18) 0.0152(11) -0.0083(12)
N4 0.0898(17) 0.1082(18) 0.0373(11) 0.0416(14) -0.0021(11) -0.0018(11)
N1 0.0396(9) 0.0564(10) 0.0309(8) 0.0226(8) 0.0024(6) 0.0071(7)
N2 0.0444(10) 0.0676(11) 0.0412(9) 0.0260(9) 0.0038(7) 0.0050(8)
C1 0.0471(11) 0.0589(12) 0.0383(11) 0.0217(10) -0.0015(8) 0.0085(9)
C4 0.0421(10) 0.0377(10) 0.0379(10) 0.0159(8) -0.0004(8) 0.0047(8)
C5 0.0499(12) 0.0566(12) 0.0343(10) 0.0232(10) 0.0043(8) 0.0016(9)
C3 0.0431(11) 0.0576(12) 0.0430(11) 0.0232(10) 0.0075(8) 0.0076(9)
C6 0.0529(12) 0.0454(11) 0.0462(12) 0.0212(10) -0.0091(9) -0.0012(9)
C2 0.0507(12) 0.0643(13) 0.0329(10) 0.0235(10) 0.0088(8) 0.0081(9)

loop_
_atom_type_symbol
_atom_type_description
_atom_type_scat_dispersion_real
_atom_type_scat_dispersion_imag
_atom_type_scat_source
C C 0.0033 0.0016 'International Tables Vol C Tables 4.2.6.8 and 6.1.1.4'
H H 0.0000 0.0000 'International Tables Vol C Tables 4.2.6.8 and 6.1.1.4'
N N 0.0061 0.0033 'International Tables Vol C Tables 4.2.6.8 and 6.1.1.4'
O O 0.0106 0.0060 'International Tables Vol C Tables 4.2.6.8 and 6.1.1.4'

loop_
_geom_angle_atom_site_label_1
_geom_angle_atom_site_label_2
_geom_angle_atom_site_label_3
_geom_angle_site_symmetry_1
_geom_angle_site_symmetry_3
_geom_angle
_geom_angle_publ_flag
C13 O4 H4A . . 110.0 ?
C9 C10 C11 . . 121.06(17) ?
C9 C10 N3 . . 119.04(17) ?
C11 C10 N3 . . 119.86(18) ?
O1 N3 O2 . . 121.47(17) ?
O1 N3 C10 . . 119.44(17) ?
O2 N3 C10 . . 119.07(17) ?
O3 C7 C8 . . 120.54(17) ?
O3 C7 C12 . . 122.14(16) ?
C8 C7 C12 . . 117.31(16) ?
C8 C9 C10 . . 119.43(17) ?
C8 C9 H9A . . 120.3 ?
C10 C9 H9A . . 120.3 ?
C9 C8 C7 . . 121.42(18) ?
C9 C8 H10A . . 119.3 ?
C7 C8 H10A . . 119.3 ?
O4 C13 C14 . . 117.63(17) ?
O4 C13 C18 . . 123.06(17) ?
C14 C13 C18 . . 119.31(17) ?
C11 C12 C7 . . 121.54(17) ?
C11 C12 H12A . . 119.2 ?
C7 C12 H12A . . 119.2 ?
C12 C11 C10 . . 119.20(18) ?
C12 C11 H11A . . 120.4 ?
C10 C11 H11A . . 120.4 ?
C17 C18 C13 . . 120.22(19) ?
C17 C18 H18A . . 119.9 ?
C13 C18 H18A . . 119.9 ?
C15 C16 C17 . . 121.48(19) ?
C15 C16 N4 . . 118.6(2) ?
C17 C16 N4 . . 119.9(2) ?
C15 C14 C13 . . 120.36(19) ?
C15 C14 H14A . . 119.8 ?
C13 C14 H14A . . 119.8 ?
C16 C15 C14 . . 119.43(19) ?
C16 C15 H15A . . 120.3 ?
C14 C15 H15A . . 120.3 ?
C16 C17 C18 . . 119.14(19) ?
C16 C17 H17A . . 120.4 ?
C18 C17 H17A . . 120.4 ?
O5 N4 O6 . . 122.7(2) ?
O5 N4 C16 . . 118.4(2) ?
O6 N4 C16 . . 119.0(2) ?
C6 N1 H1A . . 109.5 ?
C6 N1 H1B . . 109.5 ?
H1A N1 H1B . . 109.5 ?
C6 N1 H1C . . 109.5 ?
H1A N1 H1C . . 109.5 ?
H1B N1 H1C . . 109.5 ?
C1 N2 C5 . . 116.81(18) ?
N2 C1 C2 . . 123.07(19) ?
N2 C1 H1D . . 118.5 ?
C2 C1 H1D . . 118.5 ?
C5 C4 C3 . . 117.13(18) ?
C5 C4 C6 . . 119.56(18) ?
C3 C4 C6 . . 123.31(18) ?
N2 C5 C4 . . 124.60(18) ?
N2 C5 H5A . . 117.7 ?
C4 C5 H5A . . 117.7 ?
C2 C3 C4 . . 119.60(19) ?
C2 C3 H3A . . 120.2 ?
C4 C3 H3A . . 120.2 ?
N1 C6 C4 . . 111.67(16) ?
N1 C6 H6A . . 109.3 ?
C4 C6 H6A . . 109.3 ?
N1 C6 H6C . . 109.3 ?
C4 C6 H6C . . 109.3 ?
H6A C6 H6C . . 107.9 ?
C3 C2 C1 . . 118.79(19) ?
C3 C2 H2A . . 120.6 ?
C1 C2 H2A . . 120.6 ?

loop_
_geom_bond_atom_site_label_1
_geom_bond_atom_site_label_2
_geom_bond_site_symmetry_2
_geom_bond_distance
_geom_bond_publ_flag
O3 C7 . 1.308(2) ?
O4 C13 . 1.344(2) ?
O4 H4A . 0.9646 ?
C10 C9 . 1.385(3) ?
C10 C11 . 1.387(3) ?
C10 N3 . 1.435(2) ?
N3 O1 . 1.232(2) ?
N3 O2 . 1.238(2) ?
C7 C8 . 1.409(3) ?
C7 C12 . 1.409(3) ?
C9 C8 . 1.371(3) ?
C9 H9A . 0.9300 ?
C8 H10A . 0.9300 ?
C13 C14 . 1.389(3) ?
C13 C18 . 1.389(3) ?
C12 C11 . 1.372(3) ?
C12 H12A . 0.9300 ?
C11 H11A . 0.9300 ?
C18 C17 . 1.378(3) ?
C18 H18A . 0.9300 ?
C16 C15 . 1.370(3) ?
C16 C17 . 1.377(3) ?
C16 N4 . 1.462(3) ?
C14 C15 . 1.373(3) ?
C14 H14A . 0.9300 ?
C15 H15A . 0.9300 ?
C17 H17A . 0.9300 ?
O5 N4 . 1.209(3) ?
O6 N4 . 1.218(3) ?
N1 C6 . 1.482(2) ?
N1 H1A . 0.8900 ?
N1 H1B . 0.8900 ?
N1 H1C . 0.8900 ?
N2 C1 . 1.336(3) ?
N2 C5 . 1.336(3) ?
C1 C2 . 1.376(3) ?
C1 H1D . 0.9300 ?
C4 C5 . 1.375(3) ?
C4 C3 . 1.383(3) ?
C4 C6 . 1.498(3) ?
C5 H5A . 0.9300 ?
C3 C2 . 1.375(3) ?
C3 H3A . 0.9300 ?
C6 H6A . 0.9700 ?
C6 H6C . 0.9700 ?
C2 H2A . 0.9300 ?

loop_
_geom_hbond_atom_site_label_D
_geom_hbond_atom_site_label_H
_geom_hbond_atom_site_label_A
_geom_hbond_site_symmetry_A
_geom_hbond_distance_DH
_geom_hbond_distance_HA
_geom_hbond_distance_DA
_geom_hbond_angle_DHA
N1 H1A O2 2_565 0.89 2.09 2.952(2) 161.9
N1 H1B O3 1_565 0.89 1.87 2.753(2) 168.9
N1 H1C N2 1_455 0.89 2.16 2.866(2) 136.3
O4 H4A O3 . 0.96 1.58 2.5385(19) 173.3
C1 H1D O5 2_766 0.93 2.52 3.229(3) 133.4
C2 H2A O6 2_666 0.93 2.58 3.327(3) 138.0
C8 H10A O4 1_455 0.93 2.54 3.462(3) 168.8
